data_7236035
loop_
_publ_author_name
'Sutradhar, Manas'
'Alegria, Elisabete C. B. A.'
'Mahmudov, Kamran T.'
'Guedes da Silva, M. F\'atima C.'
'Pombeiro, Armando J. L.'

_publ_section_title
;
 Iron(iii) and cobalt(iii) complexes with both tautomeric (keto and enol)
 forms of aroylhydrazone ligands: catalysts for the microwave assisted
 oxidation of alcohols
;
_journal_issue 10
_journal_name_full 'RSC Advances'
_journal_page_first 8079
_journal_paper_doi 10.1039/C5RA25774C
_journal_volume 6
_journal_year 2016
_chemical_formula_moiety 'C44 H53 Fe N4 O6'
_chemical_formula_sum 'C44 H53 Fe N4 O6'
_chemical_formula_weight 789.75
_space_group_crystal_system monoclinic
_space_group_IT_number 14
_space_group_name_Hall '-P 2ybc'
_space_group_name_H-M_alt 'P 1 21/c 1'
_atom_sites_solution_hydrogens mixed
_audit_creation_method SHELXL-2014/7
_audit_update_record
;
2015-12-02 deposited with the CCDC.
2016-01-08 downloaded from the CCDC.
;
_cell_angle_alpha 90.000(2)
_cell_angle_beta 100.604(2)
_cell_angle_gamma 90.000(2)
_cell_formula_units_Z 4
_cell_length_a 17.1427(14)
_cell_length_b 14.5854(13)
_cell_length_c 17.4812(14)
_cell_measurement_reflns_used 3745
_cell_measurement_temperature 296(2)
_cell_measurement_theta_max 20.91
_cell_measurement_theta_min 2.42
_cell_volume 4296.2(6)
_computing_cell_refinement 'Bruker SAINT'
_computing_data_collection 'Bruker APEX2'
_computing_data_reduction 'Bruker SAINT'
_computing_molecular_graphics 'Mercury CSD 3.5.1'
_computing_publication_material 'WinGX publication routines (Farrugia, 1999)'
_computing_structure_refinement 'SHELXL-97 (Sheldrick, 2008)'
_computing_structure_solution 'SIR97 (Giacovazzo et al, 1997)'
_diffrn_ambient_temperature 296(2)
_diffrn_measured_fraction_theta_full 0.972
_diffrn_measured_fraction_theta_max 0.968
_diffrn_measurement_device_type 'Bruker APEX-II PHOTON 100 detector'
_diffrn_measurement_method '\f and \w scans'
_diffrn_radiation_monochromator graphite
_diffrn_radiation_source 'fine-focus sealed tube'
_diffrn_radiation_type MoK\a
_diffrn_radiation_wavelength 0.71069
_diffrn_reflns_av_R_equivalents 0.1452
_diffrn_reflns_av_unetI/netI 0.1565
_diffrn_reflns_Laue_measured_fraction_full 0.972
_diffrn_reflns_Laue_measured_fraction_max 0.968
_diffrn_reflns_limit_h_max 20
_diffrn_reflns_limit_h_min -20
_diffrn_reflns_limit_k_max 17
_diffrn_reflns_limit_k_min -17
_diffrn_reflns_limit_l_max 20
_diffrn_reflns_limit_l_min -21
_diffrn_reflns_number 33844
_diffrn_reflns_point_group_measured_fraction_full 0.972
_diffrn_reflns_point_group_measured_fraction_max 0.968
_diffrn_reflns_theta_full 25.240
_diffrn_reflns_theta_max 25.417
_diffrn_reflns_theta_min 2.370
_exptl_absorpt_coefficient_mu 0.401
_exptl_absorpt_correction_T_max 0.8
_exptl_absorpt_correction_T_min 0.7
_exptl_absorpt_correction_type multi-scan
_exptl_absorpt_process_details sadabs
_exptl_crystal_colour red
_exptl_crystal_density_diffrn 1.221
_exptl_crystal_description plate
_exptl_crystal_F_000 1676
_exptl_crystal_size_max 0.320
_exptl_crystal_size_mid 0.160
_exptl_crystal_size_min 0.120
_refine_diff_density_max 0.611
_refine_diff_density_min -0.467
_refine_diff_density_rms 0.081
_refine_ls_extinction_method none
_refine_ls_goodness_of_fit_ref 0.858
_refine_ls_hydrogen_treatment mixed
_refine_ls_matrix_type full
_refine_ls_number_parameters 533
_refine_ls_number_reflns 7677
_refine_ls_number_restraints 39
_refine_ls_restrained_S_all 0.868
_refine_ls_R_factor_all 0.1924
_refine_ls_R_factor_gt 0.0705
_refine_ls_shift/su_max 0.000
_refine_ls_shift/su_mean 0.000
_refine_ls_structure_factor_coef Fsqd
_refine_ls_weighting_details 'w=1/[\s^2^(Fo^2^)+(0.0927P)^2^] where P=(Fo^2^+2Fc^2^)/3'
_refine_ls_weighting_scheme calc
_refine_ls_wR_factor_gt 0.1486
_refine_ls_wR_factor_ref 0.1778
_reflns_Friedel_coverage 0.000
_reflns_number_gt 3373
_reflns_number_total 7677
_reflns_threshold_expression 'I > 2\s(I)'
_cod_data_source_file c5ra25774c1.cif
_cod_data_source_block Compound1
_cod_original_sg_symbol_H-M 'P 21/c'
_cod_database_code 7236035
_shelx_shelxl_version_number 2014/7
_shelx_space_group_comment
;
The symmetry employed for this shelxl refinement is uniquely defined
by the following loop, which should always be used as a source of
symmetry information in preference to the above space-group names.
They are only intended as comments.
;
_shelx_estimated_absorpt_t_min 0.883
_shelx_estimated_absorpt_t_max 0.954

loop_
_space_group_symop_operation_xyz
'x, y, z'
'-x, y+1/2, -z+1/2'
'-x, -y, -z'
'x, -y-1/2, z-1/2'

loop_
_atom_site_label
_atom_site_type_symbol
_atom_site_fract_x
_atom_site_fract_y
_atom_site_fract_z
_atom_site_U_iso_or_equiv
_atom_site_adp_type
_atom_site_occupancy
_atom_site_site_symmetry_order
_atom_site_calc_flag
_atom_site_refinement_flags_posn
_atom_site_refinement_flags_adp
_atom_site_refinement_flags_occupancy
_atom_site_disorder_assembly
_atom_site_disorder_group
C1 C 0.2451(3) -0.0593(3) 0.2285(2) 0.0390(12) Uani 1 1 d . . . . .
C2 C 0.1630(3) -0.0849(3) 0.2078(3) 0.0422(13) Uani 1 1 d . . . . .
C3 C 0.1376(3) -0.1543(4) 0.2491(3) 0.0480(13) Uani 1 1 d . . . . .
H3 H 0.0846 -0.1713 0.2353 0.058 Uiso 1 1 calc R U . . .
C4 C 0.1841(3) -0.2031(3) 0.3109(3) 0.0449(13) Uani 1 1 d . . . . .
C5 C 0.2604(3) -0.1698(3) 0.3339(2) 0.0438(13) Uani 1 1 d . . . . .
H5 H 0.2927 -0.1963 0.3768 0.053 Uiso 1 1 calc R U . . .
C6 C 0.2907(3) -0.0986(3) 0.2955(2) 0.0366(12) Uani 1 1 d . . . . .
C7 C 0.3688(3) -0.0654(3) 0.3260(2) 0.0410(13) Uani 1 1 d . . . . .
H7 H 0.3934 -0.0878 0.3742 0.049 Uiso 1 1 calc R U . . .
C8 C 0.5204(3) 0.0694(3) 0.2949(2) 0.0347(12) Uani 1 1 d . . . . .
C9 C 0.5972(3) 0.1068(3) 0.3348(2) 0.0359(11) Uani 1 1 d . . . . .
C10 C 0.6287(3) 0.0827(3) 0.4118(3) 0.0474(13) Uani 1 1 d . . . . .
C11 C 0.7019(3) 0.1182(4) 0.4470(3) 0.0622(16) Uani 1 1 d . . . . .
H11 H 0.7239 0.1013 0.4976 0.075 Uiso 1 1 calc R U . . .
C12 C 0.7416(3) 0.1782(4) 0.4071(3) 0.0695(17) Uani 1 1 d . . . . .
H12 H 0.7904 0.2016 0.4314 0.083 Uiso 1 1 calc R U . . .
C13 C 0.7110(3) 0.2040(4) 0.3326(3) 0.0640(16) Uani 1 1 d . . . . .
H13 H 0.7381 0.2450 0.3063 0.077 Uiso 1 1 calc R U . . .
C14 C 0.6391(3) 0.1680(4) 0.2971(3) 0.0515(14) Uani 1 1 d . . . . .
H14 H 0.6180 0.1854 0.2463 0.062 Uiso 1 1 calc R U . . .
C15 C 0.1087(3) -0.0361(4) 0.1405(3) 0.0543(14) Uani 1 1 d . . . . .
C16 C 0.1090(3) 0.0678(4) 0.1544(4) 0.0799(19) Uani 1 1 d . . . . .
H16A H 0.0911 0.0803 0.2023 0.120 Uiso 1 1 calc R U . . .
H16B H 0.1619 0.0911 0.1576 0.120 Uiso 1 1 calc R U . . .
H16C H 0.0743 0.0971 0.1121 0.120 Uiso 1 1 calc R U . . .
C17 C 0.1370(3) -0.0568(4) 0.0648(3) 0.080(2) Uani 1 1 d . . . . .
H17A H 0.1032 -0.0263 0.0225 0.119 Uiso 1 1 calc R U . . .
H17B H 0.1905 -0.0353 0.0683 0.119 Uiso 1 1 calc R U . . .
H17C H 0.1353 -0.1217 0.0558 0.119 Uiso 1 1 calc R U . . .
C18 C 0.0220(3) -0.0680(5) 0.1320(4) 0.093(2) Uani 1 1 d . . . . .
H18A H 0.0031 -0.0554 0.1793 0.139 Uiso 1 1 calc R U . . .
H18B H -0.0101 -0.0356 0.0897 0.139 Uiso 1 1 calc R U . . .
H18C H 0.0189 -0.1326 0.1217 0.139 Uiso 1 1 calc R U . . .
C25 C 0.1508(3) -0.2857(4) 0.3471(3) 0.0588(15) Uani 1 1 d . . . . .
C26 C 0.1129(4) -0.3526(4) 0.2829(3) 0.097(2) Uani 1 1 d . . . . .
H26A H 0.1523 -0.3725 0.2539 0.146 Uiso 1 1 calc R U . . .
H26B H 0.0922 -0.4047 0.3061 0.146 Uiso 1 1 calc R U . . .
H26C H 0.0706 -0.3223 0.2485 0.146 Uiso 1 1 calc R U . . .
C27 C 0.0902(3) -0.2528(5) 0.3939(3) 0.088(2) Uani 1 1 d . . . . .
H27A H 0.0688 -0.3045 0.4171 0.133 Uiso 1 1 calc R U . . .
H27B H 0.1153 -0.2120 0.4341 0.133 Uiso 1 1 calc R U . . .
H27C H 0.0482 -0.2212 0.3603 0.133 Uiso 1 1 calc R U . . .
C28 C 0.2167(3) -0.3387(4) 0.4013(3) 0.0758(19) Uani 1 1 d . . . . .
H28A H 0.2554 -0.3598 0.3720 0.114 Uiso 1 1 calc R U . . .
H28B H 0.2418 -0.2990 0.4423 0.114 Uiso 1 1 calc R U . . .
H28C H 0.1940 -0.3903 0.4232 0.114 Uiso 1 1 calc R U . . .
C31 C 0.2953(3) 0.2201(3) 0.1232(3) 0.0431(13) Uani 1 1 d . . . . .
C32 C 0.2642(3) 0.3045(3) 0.1453(3) 0.0449(13) Uani 1 1 d . . . . .
C33 C 0.2107(3) 0.3508(4) 0.0907(3) 0.0541(14) Uani 1 1 d . . . . .
H33 H 0.1896 0.4051 0.1062 0.065 Uiso 1 1 calc R U . . .
C34 C 0.1853(3) 0.3223(4) 0.0128(3) 0.0568(15) Uani 1 1 d . . . . .
C35 C 0.2171(3) 0.2428(4) -0.0079(3) 0.0526(14) Uani 1 1 d . . . . .
H35 H 0.2018 0.2213 -0.0585 0.063 Uiso 1 1 calc R U . . .
C36 C 0.2721(3) 0.1922(3) 0.0445(2) 0.0424(13) Uani 1 1 d . . . . .
C37 C 0.3061(3) 0.1125(3) 0.0160(3) 0.0426(13) Uani 1 1 d . . . . .
H37 H 0.2926 0.1007 -0.0371 0.051 Uiso 1 1 calc R U . . .
C38 C 0.4246(3) -0.0782(3) 0.0647(2) 0.0366(12) Uani 1 1 d . . . . .
C39 C 0.4636(3) -0.1527(3) 0.0293(2) 0.0372(12) Uani 1 1 d . . . . .
C40 C 0.4683(3) -0.1572(3) -0.0502(2) 0.0387(12) Uani 1 1 d . . . . .
C41 C 0.5089(3) -0.2283(4) -0.0771(3) 0.0486(14) Uani 1 1 d . . . . .
H41 H 0.5119 -0.2313 -0.1296 0.058 Uiso 1 1 calc R U . . .
C42 C 0.5447(3) -0.2947(4) -0.0270(3) 0.0552(15) Uani 1 1 d . . . . .
H42 H 0.5718 -0.3424 -0.0459 0.066 Uiso 1 1 calc R U . . .
C43 C 0.5409(3) -0.2913(4) 0.0513(3) 0.0547(14) Uani 1 1 d . . . . .
H43 H 0.5658 -0.3359 0.0853 0.066 Uiso 1 1 calc R U . . .
C44 C 0.5000(3) -0.2211(4) 0.0777(3) 0.0487(14) Uani 1 1 d . . . . .
H44 H 0.4965 -0.2195 0.1301 0.058 Uiso 1 1 calc R U . . .
C45 C 0.2904(3) 0.3424(4) 0.2267(3) 0.0565(15) Uani 1 1 d . . . . .
C46 C 0.3804(4) 0.3598(4) 0.2407(3) 0.0777(19) Uani 1 1 d . . . . .
H46A H 0.3975 0.3839 0.2922 0.117 Uiso 1 1 calc R U . . .
H46B H 0.4076 0.3033 0.2354 0.117 Uiso 1 1 calc R U . . .
H46C H 0.3922 0.4032 0.2031 0.117 Uiso 1 1 calc R U . . .
C47 C 0.2709(4) 0.2735(4) 0.2873(3) 0.085(2) Uani 1 1 d . . . . .
H47A H 0.2877 0.2981 0.3387 0.127 Uiso 1 1 calc R U . . .
H47B H 0.2147 0.2626 0.2784 0.127 Uiso 1 1 calc R U . . .
H47C H 0.2982 0.2168 0.2827 0.127 Uiso 1 1 calc R U . . .
C48 C 0.2510(4) 0.4347(4) 0.2393(4) 0.107(3) Uani 1 1 d . . . . .
H48A H 0.2696 0.4554 0.2916 0.160 Uiso 1 1 calc R U . . .
H48B H 0.2643 0.4791 0.2033 0.160 Uiso 1 1 calc R U . . .
H48C H 0.1944 0.4270 0.2308 0.160 Uiso 1 1 calc R U . . .
C55 C 0.1244(4) 0.3779(6) -0.0435(3) 0.087(2) Uani 1 1 d D . . . .
C56A C 0.0999(11) 0.4675(14) -0.0051(9) 0.114(7) Uani 0.542(11) 1 d . U P A 1
H56A H 0.1461 0.4953 0.0255 0.171 Uiso 0.542(11) 1 calc R U P A 1
H56B H 0.0760 0.5094 -0.0449 0.171 Uiso 0.542(11) 1 calc R U P A 1
H56C H 0.0626 0.4529 0.0279 0.171 Uiso 0.542(11) 1 calc R U P A 1
C57A C 0.0705(11) 0.3264(14) -0.0891(11) 0.132(8) Uani 0.542(11) 1 d . U P A 1
H57A H 0.0343 0.3653 -0.1229 0.198 Uiso 0.542(11) 1 calc R U P A 1
H57B H 0.0967 0.2862 -0.1198 0.198 Uiso 0.542(11) 1 calc R U P A 1
H57C H 0.0418 0.2907 -0.0575 0.198 Uiso 0.542(11) 1 calc R U P A 1
C58A C 0.1809(8) 0.4280(8) -0.0998(6) 0.095(5) Uani 0.542(11) 1 d D U P A 1
H58A H 0.2203 0.4655 -0.0682 0.142 Uiso 0.542(11) 1 calc R U P A 1
H58B H 0.2066 0.3818 -0.1254 0.142 Uiso 0.542(11) 1 calc R U P A 1
H58C H 0.1483 0.4655 -0.1380 0.142 Uiso 0.542(11) 1 calc R U P A 1
C56B C 0.1285(13) 0.4682(17) -0.0438(13) 0.122(9) Uani 0.458(11) 1 d . U P A 2
H56D H 0.0863 0.4923 -0.0823 0.183 Uiso 0.458(11) 1 calc R U P A 2
H56E H 0.1237 0.4913 0.0066 0.183 Uiso 0.458(11) 1 calc R U P A 2
H56F H 0.1786 0.4868 -0.0558 0.183 Uiso 0.458(11) 1 calc R U P A 2
C57B C 0.1011(12) 0.3318(16) -0.1287(10) 0.103(7) Uani 0.458(11) 1 d . U P A 2
H57D H 0.0994 0.2664 -0.1235 0.154 Uiso 0.458(11) 1 calc R U P A 2
H57E H 0.0500 0.3538 -0.1538 0.154 Uiso 0.458(11) 1 calc R U P A 2
H57F H 0.1401 0.3480 -0.1594 0.154 Uiso 0.458(11) 1 calc R U P A 2
C58B C 0.0371(8) 0.3584(13) -0.0199(11) 0.115(7) Uani 0.458(11) 1 d D U P A 2
H58D H 0.0283 0.2935 -0.0181 0.173 Uiso 0.458(11) 1 calc R U P A 2
H58E H 0.0358 0.3846 0.0302 0.173 Uiso 0.458(11) 1 calc R U P A 2
H58F H -0.0038 0.3857 -0.0580 0.173 Uiso 0.458(11) 1 calc R U P A 2
N1 N 0.4077(2) -0.0077(3) 0.29269(19) 0.0353(9) Uani 1 1 d . . . . .
N2 N 0.4814(2) 0.0182(3) 0.33584(19) 0.0390(10) Uani 1 1 d . . . . .
N3 N 0.3536(2) 0.0558(3) 0.05703(19) 0.0381(10) Uani 1 1 d . . . . .
N4 N 0.3834(2) -0.0147(3) 0.0187(2) 0.0410(11) Uani 1 1 d . . . . .
O1 O 0.49265(17) 0.0897(2) 0.22200(15) 0.0405(8) Uani 1 1 d . . . . .
O2 O 0.27513(17) 0.0005(2) 0.18539(15) 0.0417(8) Uani 1 1 d . . . . .
O3 O 0.5936(2) 0.0262(3) 0.45498(18) 0.0623(12) Uani 1 1 d . . . . .
O4 O 0.42864(18) -0.0721(2) 0.13680(15) 0.0455(9) Uani 1 1 d . . . . .
O5 O 0.3458(2) 0.1719(2) 0.17309(16) 0.0467(9) Uani 1 1 d . . . . .
O6 O 0.4349(2) -0.0885(2) -0.09898(17) 0.0498(9) Uani 1 1 d D . . . .
Fe1 Fe 0.37805(4) 0.04624(5) 0.18055(3) 0.0388(2) Uani 1 1 d . . . . .
H3O H 0.553(3) 0.010(4) 0.424(3) 0.058 Uiso 1 1 d . U . . .
H6O H 0.447(3) -0.105(3) -0.1424(16) 0.058 Uiso 1 1 d D U . . .
H4N H 0.385(3) -0.018(3) -0.036(3) 0.058 Uiso 1 1 d . U . . .

loop_
_atom_site_aniso_label
_atom_site_aniso_U_11
_atom_site_aniso_U_22
_atom_site_aniso_U_33
_atom_site_aniso_U_23
_atom_site_aniso_U_13
_atom_site_aniso_U_12
C1 0.039(3) 0.047(3) 0.031(3) 0.000(2) 0.006(2) -0.007(3)
C2 0.038(3) 0.052(4) 0.036(3) -0.002(2) 0.007(2) 0.005(3)
C3 0.035(3) 0.056(4) 0.052(3) -0.007(3) 0.008(3) -0.006(3)
C4 0.041(3) 0.053(4) 0.040(3) 0.005(2) 0.007(2) -0.006(3)
C5 0.042(3) 0.054(4) 0.032(3) 0.002(2) -0.001(2) 0.000(3)
C6 0.036(3) 0.048(3) 0.026(2) -0.001(2) 0.008(2) -0.006(3)
C7 0.051(3) 0.050(4) 0.021(2) 0.007(2) 0.002(2) 0.003(3)
C8 0.041(3) 0.036(3) 0.026(2) 0.004(2) 0.005(2) 0.006(2)
C9 0.036(3) 0.039(3) 0.033(3) -0.002(2) 0.007(2) -0.007(2)
C10 0.053(4) 0.050(4) 0.036(3) 0.003(2) 0.002(3) -0.010(3)
C11 0.063(4) 0.075(5) 0.043(3) 0.009(3) -0.005(3) -0.019(4)
C12 0.060(4) 0.084(5) 0.057(4) -0.007(3) -0.009(3) -0.029(4)
C13 0.062(4) 0.068(5) 0.061(4) 0.006(3) 0.008(3) -0.030(3)
C14 0.055(4) 0.056(4) 0.040(3) 0.003(3) 0.001(3) -0.005(3)
C15 0.037(3) 0.073(4) 0.049(3) 0.010(3) -0.002(2) 0.009(3)
C16 0.063(4) 0.075(5) 0.099(5) 0.010(4) 0.006(3) 0.018(4)
C17 0.086(5) 0.100(5) 0.043(3) -0.004(3) -0.015(3) 0.024(4)
C18 0.055(4) 0.099(6) 0.109(5) 0.031(4) -0.025(4) 0.002(4)
C25 0.055(4) 0.070(4) 0.054(3) 0.008(3) 0.017(3) -0.017(3)
C26 0.112(6) 0.082(5) 0.088(5) 0.006(4) -0.008(4) -0.045(5)
C27 0.064(4) 0.110(6) 0.098(5) 0.036(4) 0.034(4) -0.006(4)
C28 0.072(5) 0.080(5) 0.076(4) 0.026(3) 0.015(3) -0.015(4)
C31 0.048(3) 0.046(4) 0.038(3) 0.005(2) 0.015(2) -0.008(3)
C32 0.050(3) 0.040(4) 0.047(3) 0.002(2) 0.015(3) 0.005(3)
C33 0.061(4) 0.046(4) 0.058(3) -0.001(3) 0.019(3) 0.014(3)
C34 0.054(4) 0.065(4) 0.053(3) 0.016(3) 0.013(3) 0.022(3)
C35 0.058(4) 0.066(4) 0.034(3) 0.002(3) 0.010(3) 0.013(3)
C36 0.053(3) 0.046(4) 0.028(3) 0.009(2) 0.009(2) 0.008(3)
C37 0.053(3) 0.046(3) 0.027(2) -0.006(2) 0.005(2) 0.006(3)
C38 0.040(3) 0.042(3) 0.027(3) 0.003(2) 0.004(2) -0.009(3)
C39 0.046(3) 0.038(3) 0.027(2) 0.003(2) 0.006(2) -0.002(3)
C40 0.043(3) 0.040(3) 0.033(3) -0.001(2) 0.005(2) -0.008(3)
C41 0.065(4) 0.053(4) 0.034(3) -0.013(3) 0.025(3) -0.009(3)
C42 0.059(4) 0.050(4) 0.062(4) -0.004(3) 0.025(3) -0.006(3)
C43 0.068(4) 0.047(4) 0.050(3) 0.011(3) 0.015(3) 0.011(3)
C44 0.063(4) 0.050(4) 0.035(3) 0.004(3) 0.015(3) 0.000(3)
C45 0.076(4) 0.051(4) 0.045(3) -0.002(3) 0.017(3) 0.008(3)
C46 0.094(5) 0.068(5) 0.065(4) -0.012(3) -0.002(3) -0.011(4)
C47 0.119(6) 0.090(5) 0.055(4) -0.010(3) 0.044(4) -0.002(4)
C48 0.158(7) 0.083(6) 0.081(5) -0.026(4) 0.026(5) 0.034(5)
C55 0.107(6) 0.091(6) 0.057(4) -0.001(4) -0.005(4) 0.044(5)
C56A 0.120(13) 0.122(13) 0.093(10) 0.001(9) 0.002(9) 0.076(11)
C57A 0.121(15) 0.108(12) 0.135(15) -0.001(12) -0.062(12) 0.013(11)
C58A 0.142(12) 0.078(10) 0.064(7) 0.018(6) 0.018(7) 0.036(8)
C56B 0.115(15) 0.087(14) 0.146(17) -0.020(13) -0.019(12) 0.003(12)
C57B 0.093(13) 0.129(14) 0.075(11) 0.023(10) -0.013(9) 0.051(11)
C58B 0.079(11) 0.137(14) 0.131(13) 0.031(11) 0.023(10) 0.036(10)
N1 0.036(2) 0.040(3) 0.030(2) 0.0028(18) 0.0040(19) 0.001(2)
N2 0.041(2) 0.049(3) 0.0260(19) 0.0057(18) 0.0013(18) -0.010(2)
N3 0.043(2) 0.045(3) 0.0258(19) 0.0017(19) 0.0063(18) 0.011(2)
N4 0.055(3) 0.045(3) 0.023(2) -0.0024(19) 0.009(2) 0.008(2)
O1 0.044(2) 0.054(2) 0.0232(16) 0.0076(14) 0.0044(14) -0.0030(17)
O2 0.0393(19) 0.053(2) 0.0323(17) 0.0087(16) 0.0040(15) 0.0039(17)
O3 0.058(3) 0.083(3) 0.039(2) 0.0207(19) -0.0080(17) -0.024(2)
O4 0.056(2) 0.058(2) 0.0218(17) 0.0028(14) 0.0055(15) 0.0051(18)
O5 0.066(2) 0.040(2) 0.0321(17) 0.0043(15) 0.0053(17) 0.0045(19)
O6 0.064(2) 0.059(2) 0.0283(17) 0.0040(17) 0.0145(17) 0.015(2)
Fe1 0.0438(4) 0.0470(5) 0.0252(3) 0.0032(3) 0.0055(3) 0.0023(4)

loop_
_atom_type_symbol
_atom_type_description
_atom_type_scat_dispersion_real
_atom_type_scat_dispersion_imag
_atom_type_scat_source
C C 0.0033 0.0016 'International Tables Vol C Tables 4.2.6.8 and 6.1.1.4'
N N 0.0061 0.0033 'International Tables Vol C Tables 4.2.6.8 and 6.1.1.4'
O O 0.0106 0.0060 'International Tables Vol C Tables 4.2.6.8 and 6.1.1.4'
Fe Fe 0.3463 0.8444 'International Tables Vol C Tables 4.2.6.8 and 6.1.1.4'
H H 0.0000 0.0000 'International Tables Vol C Tables 4.2.6.8 and 6.1.1.4'

loop_
_geom_angle_atom_site_label_1
_geom_angle_atom_site_label_2
_geom_angle_atom_site_label_3
_geom_angle
O2 C1 C6 122.1(4)
O2 C1 C2 119.7(4)
C6 C1 C2 118.2(4)
C3 C2 C1 117.0(4)
C3 C2 C15 123.0(4)
C1 C2 C15 120.0(4)
C2 C3 C4 126.3(5)
C5 C4 C3 114.6(4)
C5 C4 C25 124.4(4)
C3 C4 C25 121.1(5)
C4 C5 C6 122.7(4)
C5 C6 C1 120.5(4)
C5 C6 C7 118.8(4)
C1 C6 C7 120.7(4)
N1 C7 C6 125.8(4)
N2 C8 O1 122.2(4)
N2 C8 C9 117.2(4)
O1 C8 C9 120.6(4)
C14 C9 C10 118.4(5)
C14 C9 C8 120.6(4)
C10 C9 C8 121.0(4)
O3 C10 C11 116.3(4)
O3 C10 C9 124.4(4)
C11 C10 C9 119.3(4)
C12 C11 C10 120.2(5)
C13 C12 C11 121.3(5)
C12 C13 C14 118.7(5)
C13 C14 C9 122.0(5)
C17 C15 C2 109.3(4)
C17 C15 C16 110.0(5)
C2 C15 C16 110.6(5)
C17 C15 C18 108.3(5)
C2 C15 C18 111.9(4)
C16 C15 C18 106.7(5)
C27 C25 C4 108.8(5)
C27 C25 C26 110.9(5)
C4 C25 C26 109.9(4)
C27 C25 C28 108.9(4)
C4 C25 C28 111.3(4)
C26 C25 C28 107.1(5)
O5 C31 C36 121.5(4)
O5 C31 C32 121.2(4)
C36 C31 C32 117.3(5)
C33 C32 C31 118.3(5)
C33 C32 C45 121.1(5)
C31 C32 C45 120.6(4)
C32 C33 C34 124.9(5)
C35 C34 C33 116.1(5)
C35 C34 C55 122.7(5)
C33 C34 C55 121.1(5)
C34 C35 C36 122.1(5)
C35 C36 C31 121.2(5)
C35 C36 C37 118.1(4)
C31 C36 C37 120.7(4)
N3 C37 C36 125.9(4)
O4 C38 N4 118.7(4)
O4 C38 C39 122.0(4)
N4 C38 C39 119.3(4)
C44 C39 C40 118.0(4)
C44 C39 C38 117.8(4)
C40 C39 C38 124.2(4)
O6 C40 C41 121.2(4)
O6 C40 C39 119.1(4)
C41 C40 C39 119.7(5)
C42 C41 C40 120.6(4)
C41 C42 C43 120.6(5)
C44 C43 C42 118.7(5)
C43 C44 C39 122.4(5)
C32 C45 C46 108.9(4)
C32 C45 C47 110.1(5)
C46 C45 C47 109.7(5)
C32 C45 C48 113.0(5)
C46 C45 C48 106.7(5)
C47 C45 C48 108.4(4)
C56B C55 C34 120.1(11)
C57A C55 C34 113.7(10)
C57A C55 C56A 121.1(12)
C34 C55 C56A 111.8(8)
C56B C55 C57B 114.6(13)
C34 C55 C57B 113.4(9)
C56B C55 C58B 103.0(12)
C34 C55 C58B 106.9(7)
C57B C55 C58B 94.4(11)
C57A C55 C58A 107.9(11)
C34 C55 C58A 102.2(6)
C56A C55 C58A 96.8(10)
C7 N1 N2 115.3(4)
C7 N1 Fe1 128.2(3)
N2 N1 Fe1 116.4(2)
C8 N2 N1 111.3(3)
C37 N3 N4 117.7(4)
C37 N3 Fe1 126.6(3)
N4 N3 Fe1 115.1(3)
C38 N4 N3 115.3(4)
C8 O1 Fe1 115.1(3)
C1 O2 Fe1 136.1(3)
C38 O4 Fe1 117.8(3)
C31 O5 Fe1 134.9(3)
O2 Fe1 O5 94.58(14)
O2 Fe1 O1 157.27(11)
O5 Fe1 O1 88.53(13)
O2 Fe1 N1 83.89(13)
O5 Fe1 N1 116.30(13)
O1 Fe1 N1 74.61(13)
O2 Fe1 N3 93.28(13)
O5 Fe1 N3 82.38(14)
O1 Fe1 N3 109.45(12)
N1 Fe1 N3 161.24(15)
O2 Fe1 O4 100.01(13)
O5 Fe1 O4 151.87(12)
O1 Fe1 O4 87.19(12)
N1 Fe1 O4 89.25(13)
N3 Fe1 O4 72.94(13)

loop_
_geom_bond_atom_site_label_1
_geom_bond_atom_site_label_2
_geom_bond_distance
C1 O2 1.317(5)
C1 C6 1.406(6)
C1 C2 1.437(6)
C2 C3 1.361(6)
C2 C15 1.534(6)
C3 C4 1.411(6)
C4 C5 1.384(6)
C4 C25 1.519(7)
C5 C6 1.388(6)
C6 C7 1.431(6)
C7 N1 1.278(5)
C8 N2 1.301(5)
C8 O1 1.310(5)
C8 C9 1.475(6)
C9 C14 1.386(6)
C9 C10 1.400(6)
C10 O3 1.335(5)
C10 C11 1.391(6)
C11 C12 1.375(7)
C12 C13 1.364(7)
C13 C14 1.378(6)
C15 C17 1.520(7)
C15 C16 1.535(7)
C15 C18 1.539(7)
C25 C27 1.514(7)
C25 C26 1.538(7)
C25 C28 1.542(7)
C31 O5 1.314(5)
C31 C36 1.420(6)
C31 C32 1.423(6)
C32 C33 1.373(6)
C32 C45 1.517(6)
C33 C34 1.414(7)
C34 C35 1.359(7)
C34 C55 1.529(7)
C35 C36 1.398(6)
C36 C37 1.429(6)
C37 N3 1.283(5)
C38 O4 1.253(5)
C38 N4 1.339(5)
C38 C39 1.471(6)
C39 C44 1.380(6)
C39 C40 1.409(5)
C40 O6 1.371(5)
C40 C41 1.378(6)
C41 C42 1.372(6)
C42 C43 1.382(6)
C43 C44 1.369(6)
C45 C46 1.537(7)
C45 C47 1.541(7)
C45 C48 1.540(7)
C55 C56B 1.32(2)
C55 C57A 1.335(18)
C55 C56A 1.563(18)
C55 C57B 1.61(2)
C55 C58B 1.650(13)
C55 C58A 1.670(12)
N1 N2 1.399(5)
N1 Fe1 2.087(3)
N3 N4 1.376(5)
N3 Fe1 2.127(3)
O1 Fe1 2.065(3)
O2 Fe1 1.903(3)
O4 Fe1 2.135(3)
O5 Fe1 1.912(3)

loop_
_geom_hbond_atom_site_label_D
_geom_hbond_atom_site_label_H
_geom_hbond_atom_site_label_A
_geom_hbond_distance_DH
_geom_hbond_distance_HA
_geom_hbond_distance_DA
_geom_hbond_angle_DHA
_geom_hbond_site_symmetry_A
N4 H4N O6 0.96(4) 1.83(5) 2.615(5) 136(4) .
O3 H3O N2 0.84(5) 1.78(5) 2.565(5) 154(5) .
O6 H6O O1 0.857(19) 1.90(3) 2.674(4) 150(4) 3_655
